data_4342451
loop_
_publ_author_name
'Chamayou, Anne-Christine'
'Makhloufi, Gamall'
'Nafie, Laurence A.'
'Janiak, Christoph'
'L\"udeke, Steffen'

_publ_section_title
;
 Solvation-Induced Helicity Inversion of Pseudotetrahedral Chiral
 Copper(II) Complexes.
;
_journal_issue 5
_journal_name_full 'Inorganic chemistry'
_journal_page_first 2193
_journal_paper_doi 10.1021/ic502661u
_journal_volume 54
_journal_year 2015
_chemical_absolute_configuration rmad
_chemical_formula_moiety 'C32 H32 Cu N2 O4'
_chemical_formula_sum 'C32 H32 Cu N2 O4'
_chemical_formula_weight 572.14
_chemical_name_systematic
; 
\L-Bis{(R)-N-(1-(4-methoxyphenyl)ethyl)salicylaldiminato-
\k^2^N,O}copper(II)  
;
_space_group_IT_number 4
_symmetry_cell_setting monoclinic
_symmetry_space_group_name_Hall 'P 2yb'
_symmetry_space_group_name_H-M 'P 1 21 1'
_atom_sites_solution_hydrogens geom
_atom_sites_solution_primary direct
_atom_sites_solution_secondary difmap
_audit_creation_method SHELXL-97
_cell_angle_alpha 90.00
_cell_angle_beta 90.586(2)
_cell_angle_gamma 90.00
_cell_formula_units_Z 2
_cell_length_a 8.7591(13)
_cell_length_b 9.5875(14)
_cell_length_c 16.352(2)
_cell_measurement_reflns_used 7234
_cell_measurement_temperature 203(2)
_cell_measurement_theta_max 28.85
_cell_measurement_theta_min 2.46
_cell_volume 1373.1(3)
_computing_cell_refinement 'SAINT (Bruker, 2006)'
_computing_data_collection 'APEX2 (Bruker, 2006)'
_computing_data_reduction SAINT
_computing_molecular_graphics 'DIAMOND (Crystal Impact, 2006)'
_computing_structure_refinement 'SHELXL-97 (Sheldrick, 1997)'
_computing_structure_solution 'SHELXS-97 (Sheldrick, 1997)'
_diffrn_ambient_temperature 203(2)
_diffrn_measured_fraction_theta_full 0.997
_diffrn_measured_fraction_theta_max 0.997
_diffrn_measurement_device_type 'Bruker APEX II CCD area detector'
_diffrn_measurement_method '\w scans'
_diffrn_radiation_monochromator graphite
_diffrn_radiation_source 'fine-focus sealed tube'
_diffrn_radiation_type MoK\a
_diffrn_radiation_wavelength 0.71073
_diffrn_reflns_av_R_equivalents 0.0196
_diffrn_reflns_av_sigmaI/netI 0.0472
_diffrn_reflns_limit_h_max 11
_diffrn_reflns_limit_h_min -11
_diffrn_reflns_limit_k_max 12
_diffrn_reflns_limit_k_min -12
_diffrn_reflns_limit_l_max 21
_diffrn_reflns_limit_l_min -21
_diffrn_reflns_number 12086
_diffrn_reflns_theta_full 27.35
_diffrn_reflns_theta_max 27.35
_diffrn_reflns_theta_min 1.25
_exptl_absorpt_coefficient_mu 0.836
_exptl_absorpt_correction_T_max 0.8278
_exptl_absorpt_correction_T_min 0.7936
_exptl_absorpt_correction_type multi-scan
_exptl_absorpt_process_details '(<i>SADABS</i>; Sheldrick, 1996)'
_exptl_crystal_colour dark-green
_exptl_crystal_density_diffrn 1.384
_exptl_crystal_density_method 'not measured'
_exptl_crystal_description isometric
_exptl_crystal_F_000 598
_exptl_crystal_size_max 0.29
_exptl_crystal_size_mid 0.25
_exptl_crystal_size_min 0.23
_refine_diff_density_max 0.369
_refine_diff_density_min -0.329
_refine_diff_density_rms 0.037
_refine_ls_abs_structure_details 'Flack H D (1983), Acta Cryst. A39, 876-881'
_refine_ls_abs_structure_Flack 0.037(7)
_refine_ls_extinction_method none
_refine_ls_goodness_of_fit_ref 0.884
_refine_ls_hydrogen_treatment constr
_refine_ls_matrix_type full
_refine_ls_number_parameters 352
_refine_ls_number_reflns 6035
_refine_ls_number_restraints 1
_refine_ls_restrained_S_all 0.884
_refine_ls_R_factor_all 0.0311
_refine_ls_R_factor_gt 0.0249
_refine_ls_shift/su_max 0.001
_refine_ls_shift/su_mean 0.000
_refine_ls_structure_factor_coef Fsqd
_refine_ls_weighting_details 'calc w=1/[\s^2^(Fo^2^)+(0.0169P)^2^+0.0000P] where P=(Fo^2^+2Fc^2^)/3'
_refine_ls_weighting_scheme calc
_refine_ls_wR_factor_gt 0.0465
_refine_ls_wR_factor_ref 0.0479
_reflns_number_gt 5172
_reflns_number_total 6035
_reflns_threshold_expression >2sigma(I)
_cod_data_source_file ic502661u_si_002.cif
_cod_data_source_block enamkm
_cod_depositor_comments
;
The following automatic conversions were performed:

'_symmetry_cell_setting' value 'Monoclinic' changed to 'monoclinic'
according to
/usr/data/users/saulius/crontab/automatic-downloads/rss-feeds/ACS/lib/dictionaries/cif_core.dic
dictionary named 'cif_core.dic' version 2.4.2 from 2011-04-26.

'_exptl_absorpt_correction_type' value 'Multi-scan' changed to
'multi-scan' according to
/usr/data/users/saulius/crontab/automatic-downloads/rss-feeds/ACS/lib/dictionaries/cif_core.dic
dictionary named 'cif_core.dic' version 2.4.2 from 2011-04-26.

Automatic conversion script
Id: cif_fix_values 3008 2015-01-20 13:52:24Z robertas 

 Adding full bibliography for 4342448--4342455.cif.
;
_cod_original_cell_volume 1373.2(3)
_cod_original_sg_symbol_H-M 'P 21'
_cod_database_code 4342451

loop_
_symmetry_equiv_pos_as_xyz
'x, y, z'
'-x, y+1/2, -z'

loop_
_atom_site_label
_atom_site_type_symbol
_atom_site_fract_x
_atom_site_fract_y
_atom_site_fract_z
_atom_site_U_iso_or_equiv
_atom_site_adp_type
_atom_site_occupancy
_atom_site_symmetry_multiplicity
_atom_site_calc_flag
_atom_site_refinement_flags
Cu Cu 0.25993(2) 0.46829(2) 0.228433(13) 0.02966(6) Uani 1 1 d .
O1 O 0.07519(15) 0.36840(14) 0.20716(8) 0.0386(4) Uani 1 1 d .
N1 N 0.35012(17) 0.42086(15) 0.12229(9) 0.0281(4) Uani 1 1 d .
C1 C 0.0552(2) 0.2726(2) 0.15112(12) 0.0304(5) Uani 1 1 d .
C2 C -0.0745(2) 0.1837(2) 0.15610(13) 0.0380(5) Uani 1 1 d .
H2A H -0.1424 0.1944 0.1998 0.046 Uiso 1 1 calc R
C3 C -0.1024(3) 0.0824(2) 0.09837(14) 0.0453(6) Uani 1 1 d .
H3A H -0.1879 0.0240 0.1038 0.054 Uiso 1 1 calc R
C4 C -0.0058(3) 0.0648(2) 0.03168(14) 0.0481(6) Uani 1 1 d .
H4A H -0.0259 -0.0039 -0.0080 0.058 Uiso 1 1 calc R
C5 C 0.1187(2) 0.1500(2) 0.02544(13) 0.0395(5) Uani 1 1 d .
H5A H 0.1832 0.1396 -0.0198 0.047 Uiso 1 1 calc R
C6 C 0.1538(2) 0.2520(2) 0.08375(11) 0.0294(4) Uani 1 1 d .
C7 C 0.2909(2) 0.3323(2) 0.07238(12) 0.0313(5) Uani 1 1 d .
H7A H 0.3428 0.3183 0.0230 0.038 Uiso 1 1 calc R
C8 C 0.4946(2) 0.4897(2) 0.09617(11) 0.0326(5) Uani 1 1 d .
H8A H 0.4956 0.4892 0.0356 0.039 Uiso 1 1 calc R
C9 C 0.6303(2) 0.4048(2) 0.12571(13) 0.0394(5) Uani 1 1 d .
H9A H 0.6219 0.3103 0.1049 0.059 Uiso 1 1 calc R
H9B H 0.6321 0.4029 0.1850 0.059 Uiso 1 1 calc R
H9C H 0.7238 0.4468 0.1061 0.059 Uiso 1 1 calc R
C10 C 0.4914(2) 0.6412(2) 0.12373(12) 0.0303(5) Uani 1 1 d .
C11 C 0.3903(2) 0.7329(2) 0.08646(12) 0.0343(5) Uani 1 1 d .
H11A H 0.3278 0.7013 0.0432 0.041 Uiso 1 1 calc R
C12 C 0.3798(2) 0.8704(2) 0.11176(13) 0.0393(5) Uani 1 1 d .
H12A H 0.3112 0.9313 0.0854 0.047 Uiso 1 1 calc R
C13 C 0.4695(3) 0.9182(2) 0.17540(14) 0.0343(5) Uani 1 1 d .
C14 C 0.5719(2) 0.8290(2) 0.21294(14) 0.0403(5) Uani 1 1 d .
H14A H 0.6346 0.8611 0.2559 0.048 Uiso 1 1 calc R
C15 C 0.5820(2) 0.6921(2) 0.18712(12) 0.0360(5) Uani 1 1 d .
H15A H 0.6519 0.6320 0.2131 0.043 Uiso 1 1 calc R
O3 O 0.4481(2) 1.05479(16) 0.19761(11) 0.0503(5) Uani 1 1 d .
C31 C 0.5225(3) 1.1004(2) 0.27021(16) 0.0571(7) Uani 1 1 d .
H31A H 0.4991 1.1980 0.2795 0.086 Uiso 1 1 calc R
H31B H 0.6319 1.0890 0.2646 0.086 Uiso 1 1 calc R
H31C H 0.4873 1.0454 0.3161 0.086 Uiso 1 1 calc R
O2 O 0.44173(14) 0.44495(15) 0.29164(7) 0.0350(3) Uani 1 1 d .
N2 N 0.17324(17) 0.61484(16) 0.29925(9) 0.0271(4) Uani 1 1 d .
C16 C 0.4799(2) 0.50985(18) 0.35902(11) 0.0294(5) Uani 1 1 d .
C17 C 0.6224(2) 0.4789(3) 0.39642(11) 0.0360(4) Uani 1 1 d .
H17A H 0.6868 0.4126 0.3722 0.043 Uiso 1 1 calc R
C18 C 0.6687(2) 0.5441(2) 0.46777(13) 0.0401(5) Uani 1 1 d .
H18A H 0.7635 0.5211 0.4915 0.048 Uiso 1 1 calc R
C19 C 0.5769(2) 0.6433(2) 0.50499(13) 0.0390(5) Uani 1 1 d .
H19A H 0.6090 0.6876 0.5535 0.047 Uiso 1 1 calc R
C20 C 0.4383(2) 0.6754(2) 0.46964(12) 0.0348(5) Uani 1 1 d .
H20A H 0.3760 0.7427 0.4944 0.042 Uiso 1 1 calc R
C21 C 0.3874(2) 0.6103(2) 0.39730(11) 0.0282(4) Uani 1 1 d .
C22 C 0.2410(2) 0.6553(2) 0.36526(11) 0.0304(5) Uani 1 1 d .
H22A H 0.1890 0.7222 0.3965 0.036 Uiso 1 1 calc R
C23 C 0.0233(2) 0.6823(2) 0.27688(11) 0.0312(5) Uani 1 1 d .
H23A H -0.0592 0.6193 0.2950 0.037 Uiso 1 1 calc R
C24 C 0.0111(2) 0.6953(2) 0.18348(12) 0.0394(5) Uani 1 1 d .
H24A H 0.0261 0.6044 0.1588 0.059 Uiso 1 1 calc R
H24B H 0.0886 0.7592 0.1641 0.059 Uiso 1 1 calc R
H24C H -0.0892 0.7304 0.1685 0.059 Uiso 1 1 calc R
C25 C -0.0015(2) 0.8227(2) 0.31734(12) 0.0301(5) Uani 1 1 d .
C26 C 0.0915(2) 0.9356(2) 0.29962(12) 0.0338(5) Uani 1 1 d .
H26A H 0.1715 0.9234 0.2624 0.041 Uiso 1 1 calc R
C27 C 0.0708(2) 1.0650(2) 0.33462(13) 0.0348(5) Uani 1 1 d .
H27A H 0.1366 1.1392 0.3219 0.042 Uiso 1 1 calc R
C28 C -0.0485(2) 1.0844(2) 0.38891(12) 0.0336(5) Uani 1 1 d .
C29 C -0.1444(2) 0.9743(3) 0.40631(10) 0.0398(5) Uani 1 1 d .
H29A H -0.2264 0.9874 0.4421 0.048 Uiso 1 1 calc R
C30 C -0.1205(2) 0.8444(2) 0.37135(12) 0.0351(5) Uani 1 1 d .
H30A H -0.1859 0.7700 0.3844 0.042 Uiso 1 1 calc R
O4 O -0.07857(17) 1.20861(16) 0.42751(9) 0.0476(4) Uani 1 1 d .
C32 C 0.0172(3) 1.3244(2) 0.40889(14) 0.0470(6) Uani 1 1 d .
H32A H -0.0157 1.4053 0.4397 0.071 Uiso 1 1 calc R
H32B H 0.0104 1.3446 0.3508 0.071 Uiso 1 1 calc R
H32C H 0.1220 1.3022 0.4235 0.071 Uiso 1 1 calc R

loop_
_atom_site_aniso_label
_atom_site_aniso_U_11
_atom_site_aniso_U_22
_atom_site_aniso_U_33
_atom_site_aniso_U_23
_atom_site_aniso_U_13
_atom_site_aniso_U_12
Cu 0.03099(11) 0.02820(11) 0.02981(11) -0.00608(13) 0.00194(8) -0.00098(14)
O1 0.0355(8) 0.0395(9) 0.0410(9) -0.0101(7) 0.0066(7) -0.0103(7)
N1 0.0269(8) 0.0272(9) 0.0301(8) -0.0019(7) 0.0017(7) 0.0025(7)
C1 0.0331(12) 0.0249(11) 0.0331(12) 0.0021(9) -0.0086(9) -0.0019(9)
C2 0.0339(12) 0.0345(12) 0.0455(13) 0.0033(10) -0.0060(10) -0.0032(10)
C3 0.0416(13) 0.0346(12) 0.0594(15) 0.0066(11) -0.0187(12) -0.0104(11)
C4 0.0563(15) 0.0358(12) 0.0517(15) -0.0111(11) -0.0225(13) -0.0027(12)
C5 0.0469(14) 0.0349(12) 0.0366(12) -0.0075(10) -0.0092(10) 0.0033(10)
C6 0.0336(11) 0.0247(10) 0.0297(11) 0.0007(9) -0.0057(9) 0.0041(9)
C7 0.0350(11) 0.0318(11) 0.0272(11) -0.0030(9) 0.0007(9) 0.0080(9)
C8 0.0317(10) 0.0338(14) 0.0325(10) -0.0026(10) 0.0059(8) -0.0005(10)
C9 0.0364(12) 0.0345(12) 0.0476(13) -0.0024(10) 0.0066(10) 0.0037(10)
C10 0.0275(11) 0.0311(11) 0.0325(11) 0.0031(9) 0.0067(9) -0.0013(9)
C11 0.0314(11) 0.0381(13) 0.0333(11) 0.0065(10) -0.0006(9) -0.0034(10)
C12 0.0371(12) 0.0369(12) 0.0439(13) 0.0118(10) 0.0032(10) 0.0070(10)
C13 0.0338(12) 0.0262(11) 0.0431(13) 0.0057(9) 0.0076(10) -0.0012(9)
C14 0.0401(13) 0.0337(12) 0.0470(14) -0.0012(11) -0.0040(11) -0.0066(10)
C15 0.0310(11) 0.0318(12) 0.0451(13) 0.0050(10) -0.0040(10) 0.0006(9)
O3 0.0597(11) 0.0279(9) 0.0632(12) 0.0007(8) 0.0032(9) 0.0041(8)
C31 0.0728(18) 0.0309(13) 0.0679(18) -0.0111(12) 0.0081(15) -0.0029(13)
O2 0.0381(7) 0.0326(9) 0.0342(7) -0.0082(7) -0.0035(6) 0.0079(7)
N2 0.0281(9) 0.0263(9) 0.0268(9) -0.0008(7) 0.0023(7) 0.0022(7)
C16 0.0342(11) 0.0257(11) 0.0282(10) 0.0027(8) 0.0019(8) -0.0009(8)
C17 0.0338(10) 0.0345(11) 0.0397(10) -0.0020(13) -0.0015(8) 0.0091(12)
C18 0.0336(12) 0.0458(14) 0.0409(13) 0.0046(10) -0.0072(10) -0.0032(10)
C19 0.0367(12) 0.0490(14) 0.0314(11) -0.0042(10) -0.0012(9) -0.0078(11)
C20 0.0377(12) 0.0343(12) 0.0325(11) -0.0053(10) 0.0025(9) -0.0018(10)
C21 0.0305(11) 0.0270(11) 0.0271(10) 0.0020(8) 0.0009(8) 0.0001(9)
C22 0.0341(11) 0.0275(11) 0.0297(11) -0.0046(9) 0.0042(9) 0.0062(9)
C23 0.0253(10) 0.0365(12) 0.0319(11) -0.0019(9) 0.0014(8) 0.0017(9)
C24 0.0407(13) 0.0413(13) 0.0361(13) -0.0050(10) -0.0045(10) 0.0060(11)
C25 0.0267(11) 0.0351(12) 0.0284(11) 0.0009(9) -0.0019(9) 0.0066(9)
C26 0.0295(10) 0.0371(15) 0.0349(11) -0.0022(9) 0.0083(8) 0.0069(9)
C27 0.0349(13) 0.0342(12) 0.0353(12) 0.0000(10) 0.0013(10) 0.0029(10)
C28 0.0389(13) 0.0340(12) 0.0278(11) -0.0004(9) -0.0002(10) 0.0133(11)
C29 0.0373(10) 0.0482(12) 0.0343(10) -0.0010(14) 0.0112(8) 0.0123(15)
C30 0.0343(12) 0.0396(13) 0.0314(12) 0.0054(10) 0.0042(10) 0.0023(10)
O4 0.0558(10) 0.0420(9) 0.0454(9) -0.0090(7) 0.0140(8) 0.0108(8)
C32 0.0503(14) 0.0397(13) 0.0510(15) -0.0132(11) -0.0049(12) 0.0075(12)

loop_
_atom_type_symbol
_atom_type_description
_atom_type_scat_dispersion_real
_atom_type_scat_dispersion_imag
_atom_type_scat_source
C C 0.0033 0.0016 'International Tables Vol C Tables 4.2.6.8 and 6.1.1.4'
H H 0.0000 0.0000 'International Tables Vol C Tables 4.2.6.8 and 6.1.1.4'
N N 0.0061 0.0033 'International Tables Vol C Tables 4.2.6.8 and 6.1.1.4'
O O 0.0106 0.0060 'International Tables Vol C Tables 4.2.6.8 and 6.1.1.4'
Cu Cu 0.3201 1.2651 'International Tables Vol C Tables 4.2.6.8 and 6.1.1.4'

loop_
_geom_angle_atom_site_label_1
_geom_angle_atom_site_label_2
_geom_angle_atom_site_label_3
_geom_angle
O2 Cu O1 137.99(6)
O2 Cu N1 96.35(6)
O1 Cu N1 94.04(6)
O2 Cu N2 95.15(6)
O1 Cu N2 97.66(6)
N1 Cu N2 147.23(6)
C1 O1 Cu 125.94(13)
C7 N1 C8 116.64(16)
C7 N1 Cu 123.41(14)
C8 N1 Cu 119.95(11)
O1 C1 C6 124.27(18)
O1 C1 C2 118.80(19)
C6 C1 C2 116.93(19)
C3 C2 C1 121.4(2)
C3 C2 H2A 119.3
C1 C2 H2A 119.3
C2 C3 C4 121.1(2)
C2 C3 H3A 119.5
C4 C3 H3A 119.5
C5 C4 C3 118.4(2)
C5 C4 H4A 120.8
C3 C4 H4A 120.8
C4 C5 C6 122.5(2)
C4 C5 H5A 118.8
C6 C5 H5A 118.8
C5 C6 C1 119.68(19)
C5 C6 C7 117.63(19)
C1 C6 C7 122.69(17)
N1 C7 C6 127.13(18)
N1 C7 H7A 116.4
C6 C7 H7A 116.4
N1 C8 C9 109.62(16)
N1 C8 C10 108.60(14)
C9 C8 C10 115.79(16)
N1 C8 H8A 107.5
C9 C8 H8A 107.5
C10 C8 H8A 107.5
C8 C9 H9A 109.5
C8 C9 H9B 109.5
H9A C9 H9B 109.5
C8 C9 H9C 109.5
H9A C9 H9C 109.5
H9B C9 H9C 109.5
C11 C10 C15 117.62(19)
C11 C10 C8 119.31(18)
C15 C10 C8 123.03(17)
C10 C11 C12 121.1(2)
C10 C11 H11A 119.4
C12 C11 H11A 119.4
C13 C12 C11 120.2(2)
C13 C12 H12A 119.9
C11 C12 H12A 119.9
O3 C13 C12 116.1(2)
O3 C13 C14 124.3(2)
C12 C13 C14 119.6(2)
C13 C14 C15 119.7(2)
C13 C14 H14A 120.1
C15 C14 H14A 120.1
C14 C15 C10 121.7(2)
C14 C15 H15A 119.2
C10 C15 H15A 119.2
C13 O3 C31 116.9(2)
O3 C31 H31A 109.5
O3 C31 H31B 109.5
H31A C31 H31B 109.5
O3 C31 H31C 109.5
H31A C31 H31C 109.5
H31B C31 H31C 109.5
C16 O2 Cu 127.44(12)
C22 N2 C23 117.91(15)
C22 N2 Cu 121.94(13)
C23 N2 Cu 120.15(11)
O2 C16 C21 123.82(17)
O2 C16 C17 118.79(18)
C21 C16 C17 117.39(18)
C18 C17 C16 121.3(2)
C18 C17 H17A 119.3
C16 C17 H17A 119.3
C17 C18 C19 120.9(2)
C17 C18 H18A 119.5
C19 C18 H18A 119.5
C20 C19 C18 118.79(19)
C20 C19 H19A 120.6
C18 C19 H19A 120.6
C19 C20 C21 121.7(2)
C19 C20 H20A 119.1
C21 C20 H20A 119.1
C20 C21 C16 119.86(18)
C20 C21 C22 116.40(18)
C16 C21 C22 123.71(17)
N2 C22 C21 127.86(18)
N2 C22 H22A 116.1
C21 C22 H22A 116.1
N2 C23 C25 113.83(15)
N2 C23 C24 109.18(15)
C25 C23 C24 110.69(17)
N2 C23 H23A 107.6
C25 C23 H23A 107.6
C24 C23 H23A 107.6
C23 C24 H24A 109.5
C23 C24 H24B 109.5
H24A C24 H24B 109.5
C23 C24 H24C 109.5
H24A C24 H24C 109.5
H24B C24 H24C 109.5
C26 C25 C30 117.53(19)
C26 C25 C23 120.95(17)
C30 C25 C23 121.48(19)
C27 C26 C25 122.39(19)
C27 C26 H26A 118.8
C25 C26 H26A 118.8
C26 C27 C28 119.2(2)
C26 C27 H27A 120.4
C28 C27 H27A 120.4
O4 C28 C29 116.65(19)
O4 C28 C27 123.9(2)
C29 C28 C27 119.45(19)
C28 C29 C30 120.50(17)
C28 C29 H29A 119.7
C30 C29 H29A 119.7
C29 C30 C25 120.9(2)
C29 C30 H30A 119.5
C25 C30 H30A 119.5
C28 O4 C32 117.42(17)
O4 C32 H32A 109.5
O4 C32 H32B 109.5
H32A C32 H32B 109.5
O4 C32 H32C 109.5
H32A C32 H32C 109.5
H32B C32 H32C 109.5

loop_
_geom_bond_atom_site_label_1
_geom_bond_atom_site_label_2
_geom_bond_distance
Cu O2 1.9028(12)
Cu O1 1.9092(13)
Cu N1 1.9676(15)
Cu N2 1.9772(15)
O1 C1 1.308(2)
N1 C7 1.283(2)
N1 C8 1.493(2)
C1 C6 1.421(3)
C1 C2 1.423(3)
C2 C3 1.374(3)
C2 H2A 0.9400
C3 C4 1.398(3)
C3 H3A 0.9400
C4 C5 1.367(3)
C4 H4A 0.9400
C5 C6 1.398(3)
C5 H5A 0.9400
C6 C7 1.440(3)
C7 H7A 0.9400
C8 C9 1.516(3)
C8 C10 1.521(3)
C8 H8A 0.9900
C9 H9A 0.9700
C9 H9B 0.9700
C9 H9C 0.9700
C10 C11 1.384(3)
C10 C15 1.388(3)
C11 C12 1.385(3)
C11 H11A 0.9400
C12 C13 1.376(3)
C12 H12A 0.9400
C13 O3 1.373(3)
C13 C14 1.379(3)
C14 C15 1.381(3)
C14 H14A 0.9400
C15 H15A 0.9400
O3 C31 1.418(3)
C31 H31A 0.9700
C31 H31B 0.9700
C31 H31C 0.9700
O2 C16 1.306(2)
N2 C22 1.286(2)
N2 C23 1.506(2)
C16 C21 1.409(2)
C16 C17 1.416(2)
C17 C18 1.381(3)
C17 H17A 0.9400
C18 C19 1.390(3)
C18 H18A 0.9400
C19 C20 1.374(3)
C19 H19A 0.9400
C20 C21 1.407(2)
C20 H20A 0.9400
C21 C22 1.446(3)
C22 H22A 0.9400
C23 C25 1.516(3)
C23 C24 1.535(3)
C23 H23A 0.9900
C24 H24A 0.9700
C24 H24B 0.9700
C24 H24C 0.9700
C25 C26 1.387(3)
C25 C30 1.389(3)
C26 C27 1.379(3)
C26 H26A 0.9400
C27 C28 1.391(3)
C27 H27A 0.9400
C28 O4 1.374(2)
C28 C29 1.381(3)
C29 C30 1.387(3)
C29 H29A 0.9400
C30 H30A 0.9400
O4 C32 1.426(3)
C32 H32A 0.9700
C32 H32B 0.9700
C32 H32C 0.9700
